data_1553502
loop_
_publ_author_name
'Zagranyarski, Yulian'
'Skabeev, Artem'
'Ma, Yingjie'
'M\"ullen, Klaus'
'Li, Chen'

_publ_section_title
;
 Facile synthesis of annulated heterocyclic benzo[kl]acridine derivatives
 via one-pot N--H/C--H coupling
;
_journal_issue 11
_journal_name_full 'Organic Chemistry Frontiers'
_journal_page_first 1520
_journal_paper_doi 10.1039/C6QO00371K
_journal_volume 3
_journal_year 2016
_chemical_compound_source 'see text'
_chemical_formula_moiety 'C22 H13 N S'
_chemical_formula_sum 'C22 H13 N S'
_chemical_formula_weight 323.39
_space_group_IT_number 29
_space_group_name_Hall 'P 2c -2ac'
_space_group_name_H-M_alt 'P c a 21'
_symmetry_cell_setting orthorhombic
_symmetry_Int_Tables_number 29
_symmetry_space_group_name_Hall 'P 2c -2ac'
_symmetry_space_group_name_H-M 'P c a 21'
_atom_sites_solution_hydrogens ' ?'
_atom_sites_solution_primary ' ?'
_atom_sites_solution_secondary ' ?'
_audit_update_record
;
2016-07-19 deposited with the CCDC.
2016-09-13 downloaded from the CCDC.
;
_cell_angle_alpha 90
_cell_angle_beta 90
_cell_angle_gamma 90
_cell_formula_units_Z 4
_cell_length_a 16.3471(9)
_cell_length_b 11.2916(8)
_cell_length_c 8.0242(4)
_cell_measurement_temperature 193
_cell_volume 1481.15(15)
_computing_publication_material 'PLATON (Spek, 2003)'
_diffrn_detector_area_resol_mean 18.4
_diffrn_radiation_probe x-ray
_diffrn_radiation_type MoK\a
_diffrn_radiation_wavelength 0.71073
_diffrn_reflns_reduction_process
;
;
_exptl_absorpt_coefficient_mu 0.219
_exptl_absorpt_correction_type ' ?'
_exptl_crystal_colour ' ?'
_exptl_crystal_density_diffrn 1.450
_exptl_crystal_density_method 'Not Measured'
_exptl_crystal_description ' ?'
_exptl_crystal_F_000 672
_exptl_crystal_size_max 0.450
_exptl_crystal_size_mid 0.150
_exptl_crystal_size_min 0.040
_refine_ls_abs_structure_details 'Flack (1983)'
_refine_ls_extinction_method ' ?'
_refine_ls_hydrogen_treatment ' ?'
_refine_ls_number_restraints 0
_refine_ls_weighting_scheme ?
_cod_data_source_file c6qo00371k2.cif
_cod_data_source_block bqpt
_cod_database_code 1553502

loop_
_space_group_symop_id
_space_group_symop_operation_xyz
1 x,y,z
2 -x,-y,1/2+z
3 1/2-x,y,1/2+z
4 1/2+x,-y,z

loop_
_atom_site_aniso_label
_atom_site_aniso_U_11
_atom_site_aniso_U_22
_atom_site_aniso_U_33
_atom_site_aniso_U_23
_atom_site_aniso_U_13
_atom_site_aniso_U_12
S16 0.0291 0.0328 0.0302 0.0035 0.0083 0.0043
N1 0.0183 0.0242 0.0302 0.0033 0.0003 -0.0007
C2 0.0218 0.0263 0.0230 0.0047 0.0011 0.0017
C3 0.0245 0.0283 0.0299 0.0033 -0.0014 -0.0012
C4 0.0202 0.0360 0.0381 0.0108 -0.0012 -0.0005
C5 0.0225 0.0337 0.0396 0.0087 0.0053 0.0071
C6 0.0280 0.0265 0.0294 0.0085 0.0047 0.0037
C7 0.0367 0.0263 0.0346 0.0065 0.0042 0.0085
C8 0.0434 0.0263 0.0341 -0.0003 -0.0003 0.0021
C9 0.0355 0.0245 0.0336 0.0029 -0.0023 -0.0036
C10 0.0282 0.0250 0.0244 0.0054 -0.0010 -0.0009
C11 0.0240 0.0267 0.0270 0.0069 -0.0003 -0.0014
C12 0.0289 0.0331 0.0397 0.0034 -0.0022 -0.0072
C13 0.0237 0.0412 0.0453 0.0113 0.0012 -0.0091
C14 0.0205 0.0399 0.0370 0.0121 0.0053 0.0015
C15 0.0248 0.0305 0.0271 0.0075 0.0024 0.0009
C17 0.0217 0.0313 0.0233 0.0005 -0.0033 0.0003
C18 0.0229 0.0300 0.0332 -0.0050 -0.0042 0.0028
C19 0.0295 0.0277 0.0366 0.0020 -0.0081 -0.0035
C20 0.0282 0.0310 0.0313 0.0041 -0.0029 -0.0089
C21 0.0236 0.0297 0.0255 0.0027 -0.0012 -0.0015
C22 0.0202 0.0253 0.0234 0.0016 -0.0030 -0.0002
C23 0.0222 0.0253 0.0231 0.0085 0.0007 0.0013
C24 0.0192 0.0264 0.0254 0.0074 0.0014 0.0001

loop_
_atom_site_label
_atom_site_type_symbol
_atom_site_thermal_displace_type
_atom_site_fract_x
_atom_site_fract_y
_atom_site_fract_z
_atom_site_occupancy
_atom_site_U_iso_or_equiv
S16 S Uani 0.46146 0.00626 -0.02125 1.000 0.0307
N1 N Uani 0.32799 0.12714 0.16712 1.000 0.0243
C2 C Uani 0.25477 0.19197 0.19773 1.000 0.0237
C3 C Uani 0.18032 0.14882 0.14718 1.000 0.0276
C4 C Uani 0.10811 0.20836 0.19153 1.000 0.0314
C5 C Uani 0.10997 0.31020 0.28194 1.000 0.0319
C6 C Uani 0.18584 0.36034 0.32952 1.000 0.0279
C7 C Uani 0.19154 0.46681 0.42119 1.000 0.0325
C8 C Uani 0.26581 0.51250 0.46537 1.000 0.0346
C9 C Uani 0.33813 0.45671 0.41483 1.000 0.0312
C10 C Uani 0.33678 0.35421 0.32247 1.000 0.0259
C11 C Uani 0.41007 0.29737 0.25325 1.000 0.0259
C12 C Uani 0.48678 0.35358 0.25436 1.000 0.0339
C13 C Uani 0.55521 0.30060 0.18423 1.000 0.0367
C14 C Uani 0.54765 0.19207 0.10611 1.000 0.0325
C15 C Uani 0.47243 0.13634 0.09790 1.000 0.0275
C17 C Uani 0.38825 -0.06539 0.10523 1.000 0.0254
C18 C Uani 0.39004 -0.18813 0.12079 1.000 0.0287
C19 C Uani 0.33224 -0.24510 0.21705 1.000 0.0313
C20 C Uani 0.27384 -0.17929 0.30072 1.000 0.0302
C21 C Uani 0.27200 -0.05762 0.28684 1.000 0.0262
C22 C Uani 0.32852 0.00149 0.18630 1.000 0.0229
C23 C Uani 0.25969 0.30183 0.28286 1.000 0.0235
C24 C Uani 0.40352 0.18760 0.17338 1.000 0.0237
H3 H Uiso 0.17763 0.07862 0.08215 1.000 0.0331
H4 H Uiso 0.05686 0.17682 0.15766 1.000 0.0377
H5 H Uiso 0.06029 0.34775 0.31321 1.000 0.0383
H7 H Uiso 0.14298 0.50727 0.45261 1.000 0.0390
H8 H Uiso 0.26839 0.58253 0.53077 1.000 0.0415
H9 H Uiso 0.38927 0.49043 0.44503 1.000 0.0375
H12 H Uiso 0.49190 0.42953 0.30421 1.000 0.0407
H13 H Uiso 0.60695 0.33871 0.18988 1.000 0.0441
H14 H Uiso 0.59434 0.15558 0.05783 1.000 0.0390
H18 H Uiso 0.43107 -0.23268 0.06511 1.000 0.0344
H19 H Uiso 0.33253 -0.32900 0.22583 1.000 0.0375
H20 H Uiso 0.23458 -0.21837 0.36849 1.000 0.0362
H21 H Uiso 0.23194 -0.01362 0.34617 1.000 0.0315

loop_
_atom_type_symbol
_atom_type_description
_atom_type_scat_dispersion_real
_atom_type_scat_dispersion_imag
_atom_type_scat_source
C C 0.0033 0.0016 ' International Tables Vol C Tables 4.2.6.8 and 6.1.1.4'
H H 0.0000 0.0000 ' International Tables Vol C Tables 4.2.6.8 and 6.1.1.4'
N N 0.0061 0.0033 ' International Tables Vol C Tables 4.2.6.8 and 6.1.1.4'
S S 0.1246 0.1234 ' International Tables Vol C Tables 4.2.6.8 and 6.1.1.4'
